data_4080710
loop_
_publ_author_name
'Reithofer, Michael R.'
'Dobereiner, Graham E.'
'Schrock, Richard R.'
'M\"uller, Peter'

_publ_section_title
;
 Monoaryloxide Pyrrolide (MAP) Imido Alkylidene Complexes of Molybdenum
 and Tungsten That Contain 2,6-Bis(2,5-R2-pyrrolyl)phenoxide (R = i-Pr,
 Ph) Ligands and an Unsubstituted Metallacyclobutane on Its Way to Losing
 Ethylene.
;
_journal_issue 9
_journal_name_full Organometallics
_journal_page_first 2489
_journal_page_last 2492
_journal_paper_doi 10.1021/om400114h
_journal_volume 32
_journal_year 2013
_chemical_formula_sum 'C57 H80 Mo N4 O'
_chemical_formula_weight 933.19
_chemical_name_systematic
; 
 ? 
;
_space_group_IT_number 14
_symmetry_cell_setting monoclinic
_symmetry_space_group_name_Hall '-P 2ybc'
_symmetry_space_group_name_H-M 'P 1 21/c 1'
_atom_sites_solution_hydrogens geom
_atom_sites_solution_primary direct
_atom_sites_solution_secondary difmap
_audit_creation_method SHELXL-97
_cell_angle_alpha 90.00
_cell_angle_beta 99.7440(10)
_cell_angle_gamma 90.00
_cell_formula_units_Z 4
_cell_length_a 19.1624(4)
_cell_length_b 15.9182(3)
_cell_length_c 17.2741(3)
_cell_measurement_reflns_used 9036
_cell_measurement_temperature 100(2)
_cell_measurement_theta_max 69.58
_cell_measurement_theta_min 3.63
_cell_volume 5193.12(17)
_computing_cell_refinement 'SAINT 7.46A (Bruker-AXS, 2009)'
_computing_data_collection 'APEX2 v2009.9.0 (Bruker-AXS, 2009)'
_computing_data_reduction 'SAINT 7.46A (Bruker-AXS, 2009)'
_computing_molecular_graphics 'Bruker SHELXTL'
_computing_publication_material 'Bruker SHELXTL'
_computing_structure_refinement 'SHELXL-97 (Sheldrick, 2008)'
_computing_structure_solution 'SHELXS-97 (Sheldrick, 2008)'
_diffrn_ambient_temperature 100(2)
_diffrn_detector_area_resol_mean 8.3
_diffrn_measured_fraction_theta_full 0.999
_diffrn_measured_fraction_theta_max 0.999
_diffrn_measurement_device_type 'Bruker Smart APEX CCD'
_diffrn_measurement_method '\f and \w scans'
_diffrn_radiation_monochromator graphite
_diffrn_radiation_source 'fine-focus sealed tube'
_diffrn_radiation_type CuK\a
_diffrn_radiation_wavelength 1.54178
_diffrn_reflns_av_R_equivalents 0.0314
_diffrn_reflns_av_sigmaI/netI 0.0136
_diffrn_reflns_limit_h_max 23
_diffrn_reflns_limit_h_min -23
_diffrn_reflns_limit_k_max 19
_diffrn_reflns_limit_k_min -19
_diffrn_reflns_limit_l_max 20
_diffrn_reflns_limit_l_min -20
_diffrn_reflns_number 103056
_diffrn_reflns_theta_full 69.32
_diffrn_reflns_theta_max 69.32
_diffrn_reflns_theta_min 2.34
_exptl_absorpt_coefficient_mu 2.370
_exptl_absorpt_correction_T_max 0.7975
_exptl_absorpt_correction_T_min 0.4152
_exptl_absorpt_correction_type multi-scan
_exptl_absorpt_process_details 'SADABS (Sheldrick, 2009)'
_exptl_crystal_colour orange
_exptl_crystal_density_diffrn 1.194
_exptl_crystal_density_method 'not measured'
_exptl_crystal_description block
_exptl_crystal_F_000 2000
_exptl_crystal_size_max 0.45
_exptl_crystal_size_mid 0.30
_exptl_crystal_size_min 0.10
_refine_diff_density_max 0.506
_refine_diff_density_min -0.457
_refine_diff_density_rms 0.050
_refine_ls_extinction_method none
_refine_ls_goodness_of_fit_ref 1.026
_refine_ls_hydrogen_treatment mixed
_refine_ls_matrix_type full
_refine_ls_number_parameters 585
_refine_ls_number_reflns 9721
_refine_ls_number_restraints 1
_refine_ls_restrained_S_all 1.026
_refine_ls_R_factor_all 0.0261
_refine_ls_R_factor_gt 0.0251
_refine_ls_shift/su_max 0.002
_refine_ls_shift/su_mean 0.000
_refine_ls_structure_factor_coef Fsqd
_refine_ls_weighting_details 'calc w=1/[\s^2^(Fo^2^)+(0.0341P)^2^+3.6102P] where P=(Fo^2^+2Fc^2^)/3'
_refine_ls_weighting_scheme calc
_refine_ls_wR_factor_gt 0.0645
_refine_ls_wR_factor_ref 0.0653
_reflns_number_gt 9338
_reflns_number_total 9721
_reflns_threshold_expression >2sigma(I)
_cod_data_source_file om400114h_si_002.cif
_cod_data_source_block d10099
_cod_depositor_comments
;
The following automatic conversions were performed:

'_symmetry_cell_setting' value 'Monoclinic' changed to 'monoclinic'
according to /home/saulius/struct/CIF-dictionaries/cif_core.dic
dictionary named 'cif_core.dic' version 2.3.1 from 2005-06-27.

Automatic conversion script
Id: cif_fix_values 1891 2012-01-12 08:04:46Z andrius 
;
_cod_original_sg_symbol_H-M P2(1)/c
_cod_database_code 4080710

loop_
_symmetry_equiv_pos_as_xyz
'x, y, z'
'-x, y+1/2, -z+1/2'
'-x, -y, -z'
'x, -y-1/2, z-1/2'

loop_
_atom_site_label
_atom_site_type_symbol
_atom_site_fract_x
_atom_site_fract_y
_atom_site_fract_z
_atom_site_U_iso_or_equiv
_atom_site_adp_type
_atom_site_occupancy
_atom_site_symmetry_multiplicity
_atom_site_calc_flag
_atom_site_refinement_flags
Mo1 Mo 0.238870(5) 0.486288(7) 0.307554(6) 0.01144(4) Uani 1 1 d .
C1 C 0.14224(8) 0.45890(9) 0.30467(8) 0.0156(3) Uani 1 1 d D
H1 H 0.1224(10) 0.5122(9) 0.3104(11) 0.019 Uiso 1 1 d D
C2 C 0.09117(8) 0.38554(9) 0.29591(9) 0.0176(3) Uani 1 1 d .
C3 C 0.13185(8) 0.30232(9) 0.31000(10) 0.0210(3) Uani 1 1 d .
H3A H 0.1620 0.2951 0.2700 0.031 Uiso 1 1 calc R
H3B H 0.0982 0.2556 0.3068 0.031 Uiso 1 1 calc R
H3C H 0.1614 0.3031 0.3622 0.031 Uiso 1 1 calc R
C4 C 0.04854(8) 0.38493(11) 0.21164(9) 0.0229(3) Uani 1 1 d .
H4A H 0.0242 0.4389 0.2008 0.034 Uiso 1 1 calc R
H4B H 0.0135 0.3395 0.2066 0.034 Uiso 1 1 calc R
H4C H 0.0808 0.3760 0.1740 0.034 Uiso 1 1 calc R
C11 C 0.03998(8) 0.39835(9) 0.35496(9) 0.0181(3) Uani 1 1 d .
C12 C -0.01176(8) 0.46115(10) 0.34252(10) 0.0226(3) Uani 1 1 d .
H12 H -0.0147 0.4964 0.2977 0.027 Uiso 1 1 calc R
C13 C -0.05890(9) 0.47285(11) 0.39452(11) 0.0258(3) Uani 1 1 d .
H13 H -0.0938 0.5157 0.3848 0.031 Uiso 1 1 calc R
C14 C -0.05531(9) 0.42248(11) 0.46026(10) 0.0256(3) Uani 1 1 d .
H14 H -0.0875 0.4305 0.4959 0.031 Uiso 1 1 calc R
C15 C -0.00432(9) 0.36039(11) 0.47349(10) 0.0267(4) Uani 1 1 d .
H15 H -0.0014 0.3255 0.5186 0.032 Uiso 1 1 calc R
C16 C 0.04277(8) 0.34842(10) 0.42138(10) 0.0227(3) Uani 1 1 d .
H16 H 0.0774 0.3053 0.4314 0.027 Uiso 1 1 calc R
O1 O 0.24912(5) 0.59638(6) 0.26570(6) 0.0153(2) Uani 1 1 d .
C21 C 0.25565(7) 0.66415(9) 0.22160(8) 0.0134(3) Uani 1 1 d .
C22 C 0.19638(7) 0.71386(9) 0.19305(8) 0.0146(3) Uani 1 1 d .
N1 N 0.12976(6) 0.69189(8) 0.21412(7) 0.0160(2) Uani 1 1 d .
C27 C 0.07349(8) 0.65360(9) 0.16565(9) 0.0186(3) Uani 1 1 d .
C31 C 0.07621(8) 0.63364(10) 0.08119(9) 0.0218(3) Uani 1 1 d .
H31 H 0.0938 0.6847 0.0567 0.026 Uiso 1 1 calc R
C32 C 0.12686(9) 0.56099(11) 0.07251(10) 0.0256(3) Uani 1 1 d .
H32A H 0.1745 0.5752 0.0997 0.038 Uiso 1 1 calc R
H32B H 0.1280 0.5514 0.0167 0.038 Uiso 1 1 calc R
H32C H 0.1104 0.5099 0.0956 0.038 Uiso 1 1 calc R
C33 C 0.00197(9) 0.61374(12) 0.03688(11) 0.0319(4) Uani 1 1 d .
H33A H -0.0156 0.5624 0.0583 0.048 Uiso 1 1 calc R
H33B H 0.0039 0.6056 -0.0190 0.048 Uiso 1 1 calc R
H33C H -0.0299 0.6605 0.0429 0.048 Uiso 1 1 calc R
C28 C 0.02238(8) 0.63923(10) 0.21074(10) 0.0213(3) Uani 1 1 d .
H28 H -0.0224 0.6139 0.1934 0.026 Uiso 1 1 calc R
C29 C 0.04793(8) 0.66880(10) 0.28815(10) 0.0209(3) Uani 1 1 d .
H29 H 0.0232 0.6666 0.3313 0.025 Uiso 1 1 calc R
C30 C 0.11442(8) 0.70097(9) 0.28943(9) 0.0176(3) Uani 1 1 d .
C34 C 0.16435(8) 0.74623(10) 0.35231(9) 0.0194(3) Uani 1 1 d .
H34 H 0.2132 0.7403 0.3398 0.023 Uiso 1 1 calc R
C35 C 0.16447(10) 0.70774(12) 0.43318(10) 0.0301(4) Uani 1 1 d .
H35A H 0.1167 0.7109 0.4462 0.045 Uiso 1 1 calc R
H35B H 0.1975 0.7388 0.4725 0.045 Uiso 1 1 calc R
H35C H 0.1793 0.6488 0.4328 0.045 Uiso 1 1 calc R
C36 C 0.14739(10) 0.84001(11) 0.35357(12) 0.0330(4) Uani 1 1 d .
H36A H 0.1448 0.8633 0.3006 0.049 Uiso 1 1 calc R
H36B H 0.1847 0.8689 0.3897 0.049 Uiso 1 1 calc R
H36C H 0.1018 0.8480 0.3712 0.049 Uiso 1 1 calc R
C23 C 0.20324(8) 0.78502(9) 0.14842(9) 0.0182(3) Uani 1 1 d .
H23 H 0.1628 0.8182 0.1292 0.022 Uiso 1 1 calc R
C24 C 0.26918(8) 0.80778(10) 0.13190(9) 0.0206(3) Uani 1 1 d .
H24 H 0.2737 0.8555 0.1001 0.025 Uiso 1 1 calc R
C25 C 0.32853(8) 0.76057(10) 0.16211(9) 0.0189(3) Uani 1 1 d .
H25 H 0.3738 0.7772 0.1521 0.023 Uiso 1 1 calc R
C26 C 0.32240(8) 0.68911(9) 0.20685(8) 0.0149(3) Uani 1 1 d .
N2 N 0.38326(6) 0.64364(8) 0.24377(7) 0.0156(2) Uani 1 1 d .
C37 C 0.41520(8) 0.65800(10) 0.32117(9) 0.0182(3) Uani 1 1 d .
C41 C 0.39941(8) 0.73555(10) 0.36509(9) 0.0200(3) Uani 1 1 d .
H41 H 0.3684 0.7728 0.3273 0.024 Uiso 1 1 calc R
C42 C 0.35970(8) 0.71529(11) 0.43263(10) 0.0240(3) Uani 1 1 d .
H42A H 0.3179 0.6812 0.4128 0.036 Uiso 1 1 calc R
H42B H 0.3449 0.7677 0.4548 0.036 Uiso 1 1 calc R
H42C H 0.3909 0.6840 0.4734 0.036 Uiso 1 1 calc R
C43 C 0.46768(9) 0.78381(11) 0.39530(11) 0.0299(4) Uani 1 1 d .
H43A H 0.4997 0.7482 0.4315 0.045 Uiso 1 1 calc R
H43B H 0.4564 0.8346 0.4228 0.045 Uiso 1 1 calc R
H43C H 0.4907 0.7996 0.3509 0.045 Uiso 1 1 calc R
C38 C 0.46025(8) 0.59237(10) 0.34296(9) 0.0220(3) Uani 1 1 d .
H38 H 0.4896 0.5855 0.3927 0.026 Uiso 1 1 calc R
C39 C 0.45553(8) 0.53627(10) 0.27846(10) 0.0212(3) Uani 1 1 d .
H39 H 0.4813 0.4854 0.2775 0.025 Uiso 1 1 calc R
C40 C 0.40752(8) 0.56800(9) 0.21779(9) 0.0182(3) Uani 1 1 d .
C44 C 0.38436(9) 0.53676(10) 0.13530(10) 0.0237(3) Uani 1 1 d .
H44 H 0.3314 0.5360 0.1238 0.028 Uiso 1 1 calc R
C45 C 0.41142(13) 0.59378(12) 0.07483(11) 0.0406(5) Uani 1 1 d .
H45A H 0.3940 0.6511 0.0796 0.061 Uiso 1 1 calc R
H45B H 0.3942 0.5726 0.0218 0.061 Uiso 1 1 calc R
H45C H 0.4633 0.5940 0.0846 0.061 Uiso 1 1 calc R
C46 C 0.41152(9) 0.44771(10) 0.12615(10) 0.0261(3) Uani 1 1 d .
H46A H 0.4634 0.4479 0.1358 0.039 Uiso 1 1 calc R
H46B H 0.3942 0.4276 0.0727 0.039 Uiso 1 1 calc R
H46C H 0.3944 0.4105 0.1640 0.039 Uiso 1 1 calc R
N3 N 0.27327(6) 0.39507(8) 0.27368(7) 0.0146(2) Uani 1 1 d .
C51 C 0.30706(8) 0.32687(9) 0.24477(8) 0.0152(3) Uani 1 1 d .
C52 C 0.37055(8) 0.29628(9) 0.29005(9) 0.0172(3) Uani 1 1 d .
C57 C 0.39796(8) 0.33395(10) 0.36984(9) 0.0190(3) Uani 1 1 d .
H57 H 0.3852 0.3949 0.3671 0.023 Uiso 1 1 calc R
C58 C 0.36061(9) 0.29402(11) 0.43265(9) 0.0247(3) Uani 1 1 d .
H58A H 0.3093 0.3015 0.4179 0.037 Uiso 1 1 calc R
H58B H 0.3770 0.3211 0.4834 0.037 Uiso 1 1 calc R
H58C H 0.3717 0.2339 0.4367 0.037 Uiso 1 1 calc R
C59 C 0.47844(8) 0.32836(11) 0.39379(10) 0.0269(4) Uani 1 1 d .
H59A H 0.4922 0.2697 0.4044 0.040 Uiso 1 1 calc R
H59B H 0.4934 0.3620 0.4412 0.040 Uiso 1 1 calc R
H59C H 0.5012 0.3498 0.3511 0.040 Uiso 1 1 calc R
C53 C 0.40524(8) 0.23052(10) 0.25934(9) 0.0216(3) Uani 1 1 d .
H53 H 0.4481 0.2092 0.2885 0.026 Uiso 1 1 calc R
C54 C 0.37840(9) 0.19558(10) 0.18691(10) 0.0235(3) Uani 1 1 d .
H54 H 0.4028 0.1507 0.1670 0.028 Uiso 1 1 calc R
C55 C 0.31612(8) 0.22586(10) 0.14346(9) 0.0211(3) Uani 1 1 d .
H55 H 0.2983 0.2013 0.0940 0.025 Uiso 1 1 calc R
C56 C 0.27903(8) 0.29194(9) 0.17102(9) 0.0171(3) Uani 1 1 d .
C60 C 0.21167(8) 0.32396(10) 0.12041(9) 0.0200(3) Uani 1 1 d .
H60 H 0.1898 0.3665 0.1516 0.024 Uiso 1 1 calc R
C61 C 0.22758(10) 0.36697(12) 0.04597(10) 0.0288(4) Uani 1 1 d .
H61A H 0.2594 0.4147 0.0606 0.043 Uiso 1 1 calc R
H61B H 0.1833 0.3870 0.0145 0.043 Uiso 1 1 calc R
H61C H 0.2502 0.3267 0.0152 0.043 Uiso 1 1 calc R
C62 C 0.15804(9) 0.25222(11) 0.09847(10) 0.0274(4) Uani 1 1 d .
H62A H 0.1774 0.2113 0.0653 0.041 Uiso 1 1 calc R
H62B H 0.1137 0.2752 0.0697 0.041 Uiso 1 1 calc R
H62C H 0.1489 0.2245 0.1464 0.041 Uiso 1 1 calc R
N4 N 0.26508(7) 0.48401(7) 0.42687(7) 0.0157(3) Uani 1 1 d .
C63 C 0.22450(9) 0.46507(10) 0.48398(9) 0.0193(3) Uani 1 1 d .
H63 H 0.1759 0.4496 0.4740 0.023 Uiso 1 1 calc R
C64 C 0.26502(9) 0.47203(10) 0.55662(9) 0.0234(3) Uani 1 1 d .
H64 H 0.2499 0.4625 0.6055 0.028 Uiso 1 1 calc R
C65 C 0.33409(9) 0.49627(10) 0.54551(10) 0.0231(3) Uani 1 1 d .
H65 H 0.3738 0.5062 0.5855 0.028 Uiso 1 1 calc R
C66 C 0.33257(8) 0.50260(10) 0.46656(9) 0.0193(3) Uani 1 1 d .
H66 H 0.3718 0.5175 0.4423 0.023 Uiso 1 1 calc R
C1S C 0.63096(11) 0.47866(14) 0.21913(13) 0.0413(5) Uani 1 1 d .
H1S1 H 0.6192 0.4273 0.2455 0.062 Uiso 1 1 calc R
H1S2 H 0.5877 0.5025 0.1886 0.062 Uiso 1 1 calc R
H1S3 H 0.6524 0.5195 0.2586 0.062 Uiso 1 1 calc R
C2S C 0.68264(11) 0.45815(13) 0.16484(11) 0.0357(4) Uani 1 1 d .
H2S1 H 0.6601 0.4179 0.1246 0.043 Uiso 1 1 calc R
H2S2 H 0.7245 0.4302 0.1956 0.043 Uiso 1 1 calc R
C3S C 0.70731(11) 0.53451(13) 0.12367(12) 0.0379(4) Uani 1 1 d .
H3S1 H 0.7358 0.5146 0.0845 0.045 Uiso 1 1 calc R
H3S2 H 0.6651 0.5633 0.0946 0.045 Uiso 1 1 calc R
C4S C 0.75096(10) 0.59860(12) 0.17657(12) 0.0367(4) Uani 1 1 d .
H4S1 H 0.7596 0.6479 0.1446 0.044 Uiso 1 1 calc R
H4S2 H 0.7232 0.6180 0.2166 0.044 Uiso 1 1 calc R
C5S C 0.82101(11) 0.56506(14) 0.21753(15) 0.0479(5) Uani 1 1 d .
H5S1 H 0.8465 0.6093 0.2502 0.072 Uiso 1 1 calc R
H5S2 H 0.8492 0.5467 0.1783 0.072 Uiso 1 1 calc R
H5S3 H 0.8129 0.5173 0.2507 0.072 Uiso 1 1 calc R

loop_
_atom_site_aniso_label
_atom_site_aniso_U_11
_atom_site_aniso_U_22
_atom_site_aniso_U_33
_atom_site_aniso_U_23
_atom_site_aniso_U_13
_atom_site_aniso_U_12
Mo1 0.01154(7) 0.01056(7) 0.01239(7) 0.00158(4) 0.00250(4) 0.00008(4)
C1 0.0158(7) 0.0146(7) 0.0168(7) 0.0019(6) 0.0037(5) 0.0009(6)
C2 0.0147(7) 0.0168(7) 0.0216(7) 0.0014(6) 0.0037(6) -0.0023(6)
C3 0.0201(7) 0.0163(7) 0.0277(8) 0.0011(6) 0.0074(6) -0.0017(6)
C4 0.0183(7) 0.0259(8) 0.0239(8) -0.0016(6) 0.0021(6) -0.0027(6)
C11 0.0143(7) 0.0174(7) 0.0227(7) -0.0018(6) 0.0031(6) -0.0046(6)
C12 0.0206(8) 0.0215(8) 0.0264(8) 0.0029(7) 0.0052(6) -0.0005(6)
C13 0.0207(8) 0.0222(8) 0.0352(9) -0.0020(7) 0.0065(7) 0.0013(6)
C14 0.0232(8) 0.0255(8) 0.0308(9) -0.0054(7) 0.0122(7) -0.0065(7)
C15 0.0290(9) 0.0263(8) 0.0266(8) 0.0038(7) 0.0101(7) -0.0036(7)
C16 0.0197(7) 0.0213(8) 0.0275(8) 0.0024(6) 0.0053(6) -0.0004(6)
O1 0.0167(5) 0.0125(5) 0.0166(5) 0.0039(4) 0.0025(4) -0.0013(4)
C21 0.0172(7) 0.0120(6) 0.0108(6) 0.0006(5) 0.0019(5) -0.0019(5)
C22 0.0159(7) 0.0150(7) 0.0126(6) -0.0012(5) 0.0015(5) -0.0020(5)
N1 0.0135(6) 0.0162(6) 0.0176(6) 0.0018(5) 0.0011(5) 0.0000(5)
C27 0.0162(7) 0.0133(7) 0.0240(8) 0.0023(6) -0.0027(6) 0.0016(5)
C31 0.0232(8) 0.0186(8) 0.0210(8) 0.0010(6) -0.0038(6) -0.0022(6)
C32 0.0255(8) 0.0281(9) 0.0225(8) -0.0035(7) 0.0020(6) 0.0002(7)
C33 0.0290(9) 0.0278(9) 0.0332(9) -0.0058(7) -0.0106(7) 0.0025(7)
C28 0.0131(7) 0.0164(7) 0.0337(9) 0.0008(6) 0.0018(6) 0.0004(6)
C29 0.0175(7) 0.0187(7) 0.0279(8) 0.0016(6) 0.0076(6) 0.0022(6)
C30 0.0168(7) 0.0158(7) 0.0207(7) 0.0028(6) 0.0048(6) 0.0031(6)
C34 0.0164(7) 0.0241(8) 0.0183(7) 0.0000(6) 0.0048(6) -0.0002(6)
C35 0.0327(9) 0.0383(10) 0.0204(8) 0.0008(7) 0.0075(7) -0.0035(8)
C36 0.0325(9) 0.0243(9) 0.0385(10) -0.0052(8) -0.0043(8) -0.0037(7)
C23 0.0207(7) 0.0158(7) 0.0168(7) 0.0019(6) -0.0008(6) 0.0020(6)
C24 0.0264(8) 0.0159(7) 0.0192(7) 0.0055(6) 0.0028(6) -0.0029(6)
C25 0.0193(7) 0.0195(7) 0.0187(7) 0.0011(6) 0.0052(6) -0.0048(6)
C26 0.0164(7) 0.0138(7) 0.0143(7) -0.0009(5) 0.0023(5) -0.0002(5)
N2 0.0134(6) 0.0159(6) 0.0176(6) 0.0005(5) 0.0036(5) -0.0004(5)
C37 0.0149(7) 0.0215(8) 0.0181(7) 0.0010(6) 0.0029(6) -0.0020(6)
C41 0.0201(7) 0.0208(8) 0.0183(7) -0.0013(6) 0.0005(6) 0.0011(6)
C42 0.0207(8) 0.0258(8) 0.0261(8) -0.0056(7) 0.0053(6) -0.0022(6)
C43 0.0283(9) 0.0288(9) 0.0344(9) -0.0082(7) 0.0105(7) -0.0091(7)
C38 0.0178(7) 0.0262(8) 0.0214(8) 0.0034(6) 0.0017(6) 0.0017(6)
C39 0.0181(7) 0.0191(7) 0.0278(8) 0.0037(6) 0.0077(6) 0.0036(6)
C40 0.0171(7) 0.0159(7) 0.0231(8) 0.0014(6) 0.0080(6) -0.0008(6)
C44 0.0259(8) 0.0212(8) 0.0244(8) -0.0031(7) 0.0048(6) 0.0018(7)
C45 0.0756(15) 0.0250(9) 0.0236(9) 0.0004(7) 0.0154(9) 0.0040(9)
C46 0.0300(9) 0.0202(8) 0.0310(9) -0.0040(7) 0.0132(7) -0.0009(7)
N3 0.0129(6) 0.0163(6) 0.0144(6) 0.0014(5) 0.0014(4) -0.0009(5)
C51 0.0163(7) 0.0132(7) 0.0177(7) 0.0015(5) 0.0071(6) -0.0005(5)
C52 0.0165(7) 0.0163(7) 0.0198(7) 0.0033(6) 0.0064(6) -0.0002(6)
C57 0.0167(7) 0.0190(7) 0.0208(7) 0.0026(6) 0.0019(6) 0.0032(6)
C58 0.0267(8) 0.0275(9) 0.0202(8) 0.0021(6) 0.0045(6) 0.0011(7)
C59 0.0196(8) 0.0294(9) 0.0293(9) 0.0012(7) -0.0025(6) 0.0035(7)
C53 0.0182(7) 0.0209(8) 0.0266(8) 0.0038(6) 0.0067(6) 0.0041(6)
C54 0.0254(8) 0.0192(8) 0.0289(8) -0.0014(6) 0.0132(7) 0.0038(6)
C55 0.0257(8) 0.0198(8) 0.0193(7) -0.0027(6) 0.0085(6) -0.0013(6)
C56 0.0181(7) 0.0166(7) 0.0177(7) 0.0010(6) 0.0060(6) -0.0010(6)
C60 0.0216(8) 0.0214(8) 0.0167(7) -0.0025(6) 0.0025(6) 0.0010(6)
C61 0.0338(9) 0.0320(9) 0.0206(8) 0.0043(7) 0.0048(7) 0.0043(7)
C62 0.0249(8) 0.0277(9) 0.0272(8) -0.0050(7) -0.0024(7) -0.0020(7)
N4 0.0190(6) 0.0158(6) 0.0125(6) 0.0011(5) 0.0029(5) 0.0007(5)
C63 0.0247(8) 0.0161(7) 0.0188(7) 0.0009(6) 0.0089(6) -0.0001(6)
C64 0.0363(9) 0.0183(7) 0.0167(7) 0.0010(6) 0.0075(7) 0.0019(7)
C65 0.0287(9) 0.0193(7) 0.0194(8) -0.0028(6) -0.0016(6) 0.0032(6)
C66 0.0194(8) 0.0172(7) 0.0205(8) -0.0022(6) 0.0012(6) -0.0005(6)
C1S 0.0329(10) 0.0461(12) 0.0466(12) -0.0003(9) 0.0114(9) -0.0028(9)
C2S 0.0393(10) 0.0331(10) 0.0346(10) -0.0024(8) 0.0064(8) -0.0060(8)
C3S 0.0438(11) 0.0355(10) 0.0330(10) 0.0044(8) 0.0028(8) -0.0072(9)
C4S 0.0383(10) 0.0281(10) 0.0451(11) -0.0021(8) 0.0111(9) -0.0019(8)
C5S 0.0352(11) 0.0373(11) 0.0683(15) -0.0137(11) 0.0007(10) -0.0022(9)

loop_
_atom_type_symbol
_atom_type_description
_atom_type_scat_dispersion_real
_atom_type_scat_dispersion_imag
_atom_type_scat_source
C C 0.0181 0.0091 'International Tables Vol C Tables 4.2.6.8 and 6.1.1.4'
H H 0.0000 0.0000 'International Tables Vol C Tables 4.2.6.8 and 6.1.1.4'
N N 0.0311 0.0180 'International Tables Vol C Tables 4.2.6.8 and 6.1.1.4'
O O 0.0492 0.0322 'International Tables Vol C Tables 4.2.6.8 and 6.1.1.4'
Mo Mo -0.0483 2.7339 'International Tables Vol C Tables 4.2.6.8 and 6.1.1.4'

loop_
_geom_angle_atom_site_label_1
_geom_angle_atom_site_label_2
_geom_angle_atom_site_label_3
_geom_angle
N3 Mo1 C1 102.93(6)
N3 Mo1 O1 124.60(5)
C1 Mo1 O1 111.24(5)
N3 Mo1 N4 106.46(5)
C1 Mo1 N4 95.45(6)
O1 Mo1 N4 111.97(5)
C2 C1 Mo1 142.38(11)
C2 C1 H1 116.1(11)
Mo1 C1 H1 101.5(11)
C1 C2 C3 110.32(12)
C1 C2 C11 107.71(12)
C3 C2 C11 111.82(12)
C1 C2 C4 109.19(12)
C3 C2 C4 108.51(13)
C11 C2 C4 109.27(12)
C2 C3 H3A 109.5
C2 C3 H3B 109.5
H3A C3 H3B 109.5
C2 C3 H3C 109.5
H3A C3 H3C 109.5
H3B C3 H3C 109.5
C2 C4 H4A 109.5
C2 C4 H4B 109.5
H4A C4 H4B 109.5
C2 C4 H4C 109.5
H4A C4 H4C 109.5
H4B C4 H4C 109.5
C16 C11 C12 117.58(14)
C16 C11 C2 122.02(14)
C12 C11 C2 120.40(14)
C13 C12 C11 121.18(15)
C13 C12 H12 119.4
C11 C12 H12 119.4
C14 C13 C12 120.39(16)
C14 C13 H13 119.8
C12 C13 H13 119.8
C15 C14 C13 119.10(15)
C15 C14 H14 120.5
C13 C14 H14 120.5
C14 C15 C16 120.59(16)
C14 C15 H15 119.7
C16 C15 H15 119.7
C11 C16 C15 121.16(15)
C11 C16 H16 119.4
C15 C16 H16 119.4
C21 O1 Mo1 167.42(9)
O1 C21 C26 120.49(13)
O1 C21 C22 120.42(12)
C26 C21 C22 119.00(13)
C23 C22 C21 120.52(13)
C23 C22 N1 120.90(13)
C21 C22 N1 118.51(12)
C30 N1 C27 110.15(12)
C30 N1 C22 123.57(12)
C27 N1 C22 126.14(12)
C28 C27 N1 106.70(13)
C28 C27 C31 131.49(14)
N1 C27 C31 121.80(13)
C27 C31 C33 110.32(14)
C27 C31 C32 112.39(13)
C33 C31 C32 110.19(13)
C27 C31 H31 107.9
C33 C31 H31 107.9
C32 C31 H31 107.9
C31 C32 H32A 109.5
C31 C32 H32B 109.5
H32A C32 H32B 109.5
C31 C32 H32C 109.5
H32A C32 H32C 109.5
H32B C32 H32C 109.5
C31 C33 H33A 109.5
C31 C33 H33B 109.5
H33A C33 H33B 109.5
C31 C33 H33C 109.5
H33A C33 H33C 109.5
H33B C33 H33C 109.5
C27 C28 C29 108.27(13)
C27 C28 H28 125.9
C29 C28 H28 125.9
C30 C29 C28 108.05(14)
C30 C29 H29 126.0
C28 C29 H29 126.0
C29 C30 N1 106.84(13)
C29 C30 C34 131.83(14)
N1 C30 C34 121.11(13)
C30 C34 C35 111.80(13)
C30 C34 C36 111.55(13)
C35 C34 C36 110.28(14)
C30 C34 H34 107.7
C35 C34 H34 107.7
C36 C34 H34 107.7
C34 C35 H35A 109.5
C34 C35 H35B 109.5
H35A C35 H35B 109.5
C34 C35 H35C 109.5
H35A C35 H35C 109.5
H35B C35 H35C 109.5
C34 C36 H36A 109.5
C34 C36 H36B 109.5
H36A C36 H36B 109.5
C34 C36 H36C 109.5
H36A C36 H36C 109.5
H36B C36 H36C 109.5
C22 C23 C24 120.09(14)
C22 C23 H23 120.0
C24 C23 H23 120.0
C25 C24 C23 119.80(14)
C25 C24 H24 120.1
C23 C24 H24 120.1
C24 C25 C26 120.68(14)
C24 C25 H25 119.7
C26 C25 H25 119.7
C25 C26 C21 119.84(13)
C25 C26 N2 121.55(13)
C21 C26 N2 118.42(12)
C37 N2 C40 109.59(12)
C37 N2 C26 122.60(12)
C40 N2 C26 125.91(12)
C38 C37 N2 107.06(13)
C38 C37 C41 131.23(14)
N2 C37 C41 121.69(13)
C37 C41 C43 110.50(13)
C37 C41 C42 112.29(13)
C43 C41 C42 110.63(13)
C37 C41 H41 107.7
C43 C41 H41 107.7
C42 C41 H41 107.7
C41 C42 H42A 109.5
C41 C42 H42B 109.5
H42A C42 H42B 109.5
C41 C42 H42C 109.5
H42A C42 H42C 109.5
H42B C42 H42C 109.5
C41 C43 H43A 109.5
C41 C43 H43B 109.5
H43A C43 H43B 109.5
C41 C43 H43C 109.5
H43A C43 H43C 109.5
H43B C43 H43C 109.5
C37 C38 C39 108.15(14)
C37 C38 H38 125.9
C39 C38 H38 125.9
C40 C39 C38 108.32(14)
C40 C39 H39 125.8
C38 C39 H39 125.8
C39 C40 N2 106.87(13)
C39 C40 C44 130.99(14)
N2 C40 C44 122.04(13)
C40 C44 C46 110.73(14)
C40 C44 C45 111.66(14)
C46 C44 C45 108.50(14)
C40 C44 H44 108.6
C46 C44 H44 108.6
C45 C44 H44 108.6
C44 C45 H45A 109.5
C44 C45 H45B 109.5
H45A C45 H45B 109.5
C44 C45 H45C 109.5
H45A C45 H45C 109.5
H45B C45 H45C 109.5
C44 C46 H46A 109.5
C44 C46 H46B 109.5
H46A C46 H46B 109.5
C44 C46 H46C 109.5
H46A C46 H46C 109.5
H46B C46 H46C 109.5
C51 N3 Mo1 173.85(10)
N3 C51 C56 119.99(13)
N3 C51 C52 118.42(13)
C56 C51 C52 121.56(13)
C53 C52 C51 117.96(14)
C53 C52 C57 122.04(14)
C51 C52 C57 119.99(13)
C52 C57 C59 113.69(13)
C52 C57 C58 110.37(13)
C59 C57 C58 110.73(13)
C52 C57 H57 107.2
C59 C57 H57 107.2
C58 C57 H57 107.2
C57 C58 H58A 109.5
C57 C58 H58B 109.5
H58A C58 H58B 109.5
C57 C58 H58C 109.5
H58A C58 H58C 109.5
H58B C58 H58C 109.5
C57 C59 H59A 109.5
C57 C59 H59B 109.5
H59A C59 H59B 109.5
C57 C59 H59C 109.5
H59A C59 H59C 109.5
H59B C59 H59C 109.5
C54 C53 C52 121.16(15)
C54 C53 H53 119.4
C52 C53 H53 119.4
C55 C54 C53 120.25(14)
C55 C54 H54 119.9
C53 C54 H54 119.9
C54 C55 C56 121.25(15)
C54 C55 H55 119.4
C56 C55 H55 119.4
C55 C56 C51 117.82(14)
C55 C56 C60 119.21(13)
C51 C56 C60 122.96(13)
C56 C60 C61 111.25(13)
C56 C60 C62 111.06(13)
C61 C60 C62 110.12(13)
C56 C60 H60 108.1
C61 C60 H60 108.1
C62 C60 H60 108.1
C60 C61 H61A 109.5
C60 C61 H61B 109.5
H61A C61 H61B 109.5
C60 C61 H61C 109.5
H61A C61 H61C 109.5
H61B C61 H61C 109.5
C60 C62 H62A 109.5
C60 C62 H62B 109.5
H62A C62 H62B 109.5
C60 C62 H62C 109.5
H62A C62 H62C 109.5
H62B C62 H62C 109.5
C63 N4 C66 106.39(13)
C63 N4 Mo1 130.59(11)
C66 N4 Mo1 123.02(10)
C64 C63 N4 109.63(14)
C64 C63 H63 125.2
N4 C63 H63 125.2
C63 C64 C65 107.20(14)
C63 C64 H64 126.4
C65 C64 H64 126.4
C66 C65 C64 106.99(15)
C66 C65 H65 126.5
C64 C65 H65 126.5
C65 C66 N4 109.79(14)
C65 C66 H66 125.1
N4 C66 H66 125.1
C2S C1S H1S1 109.5
C2S C1S H1S2 109.5
H1S1 C1S H1S2 109.5
C2S C1S H1S3 109.5
H1S1 C1S H1S3 109.5
H1S2 C1S H1S3 109.5
C1S C2S C3S 113.91(18)
C1S C2S H2S1 108.8
C3S C2S H2S1 108.8
C1S C2S H2S2 108.8
C3S C2S H2S2 108.8
H2S1 C2S H2S2 107.7
C4S C3S C2S 115.91(17)
C4S C3S H3S1 108.3
C2S C3S H3S1 108.3
C4S C3S H3S2 108.3
C2S C3S H3S2 108.3
H3S1 C3S H3S2 107.4
C5S C4S C3S 113.59(17)
C5S C4S H4S1 108.8
C3S C4S H4S1 108.8
C5S C4S H4S2 108.8
C3S C4S H4S2 108.8
H4S1 C4S H4S2 107.7
C4S C5S H5S1 109.5
C4S C5S H5S2 109.5
H5S1 C5S H5S2 109.5
C4S C5S H5S3 109.5
H5S1 C5S H5S3 109.5
H5S2 C5S H5S3 109.5

loop_
_geom_bond_atom_site_label_1
_geom_bond_atom_site_label_2
_geom_bond_distance
Mo1 N3 1.7366(12)
Mo1 C1 1.8948(14)
Mo1 O1 1.9185(10)
Mo1 N4 2.0375(12)
C1 C2 1.515(2)
C1 H1 0.943(14)
C2 C3 1.535(2)
C2 C11 1.544(2)
C2 C4 1.544(2)
C3 H3A 0.9800
C3 H3B 0.9800
C3 H3C 0.9800
C4 H4A 0.9800
C4 H4B 0.9800
C4 H4C 0.9800
C11 C16 1.389(2)
C11 C12 1.399(2)
C12 C13 1.390(2)
C12 H12 0.9500
C13 C14 1.382(2)
C13 H13 0.9500
C14 C15 1.381(2)
C14 H14 0.9500
C15 C16 1.391(2)
C15 H15 0.9500
C16 H16 0.9500
O1 C21 1.3386(17)
C21 C26 1.403(2)
C21 C22 1.403(2)
C22 C23 1.389(2)
C22 N1 1.4288(18)
N1 C30 1.3889(19)
N1 C27 1.3892(19)
C27 C28 1.370(2)
C27 C31 1.503(2)
C31 C33 1.530(2)
C31 C32 1.533(2)
C31 H31 1.0000
C32 H32A 0.9800
C32 H32B 0.9800
C32 H32C 0.9800
C33 H33A 0.9800
C33 H33B 0.9800
C33 H33C 0.9800
C28 C29 1.424(2)
C28 H28 0.9500
C29 C30 1.370(2)
C29 H29 0.9500
C30 C34 1.504(2)
C34 C35 1.525(2)
C34 C36 1.529(2)
C34 H34 1.0000
C35 H35A 0.9800
C35 H35B 0.9800
C35 H35C 0.9800
C36 H36A 0.9800
C36 H36B 0.9800
C36 H36C 0.9800
C23 C24 1.390(2)
C23 H23 0.9500
C24 C25 1.389(2)
C24 H24 0.9500
C25 C26 1.391(2)
C25 H25 0.9500
C26 N2 1.4280(18)
N2 C37 1.3920(19)
N2 C40 1.3920(19)
C37 C38 1.367(2)
C37 C41 1.506(2)
C41 C43 1.531(2)
C41 C42 1.531(2)
C41 H41 1.0000
C42 H42A 0.9800
C42 H42B 0.9800
C42 H42C 0.9800
C43 H43A 0.9800
C43 H43B 0.9800
C43 H43C 0.9800
C38 C39 1.419(2)
C38 H38 0.9500
C39 C40 1.369(2)
C39 H39 0.9500
C40 C44 1.504(2)
C44 C46 1.527(2)
C44 C45 1.539(2)
C44 H44 1.0000
C45 H45A 0.9800
C45 H45B 0.9800
C45 H45C 0.9800
C46 H46A 0.9800
C46 H46B 0.9800
C46 H46C 0.9800
N3 C51 1.3988(19)
C51 C56 1.410(2)
C51 C52 1.417(2)
C52 C53 1.392(2)
C52 C57 1.513(2)
C57 C59 1.530(2)
C57 C58 1.535(2)
C57 H57 1.0000
C58 H58A 0.9800
C58 H58B 0.9800
C58 H58C 0.9800
C59 H59A 0.9800
C59 H59B 0.9800
C59 H59C 0.9800
C53 C54 1.386(2)
C53 H53 0.9500
C54 C55 1.384(2)
C54 H54 0.9500
C55 C56 1.397(2)
C55 H55 0.9500
C56 C60 1.519(2)
C60 C61 1.532(2)
C60 C62 1.540(2)
C60 H60 1.0000
C61 H61A 0.9800
C61 H61B 0.9800
C61 H61C 0.9800
C62 H62A 0.9800
C62 H62B 0.9800
C62 H62C 0.9800
N4 C63 1.3886(19)
N4 C66 1.389(2)
C63 C64 1.364(2)
C63 H63 0.9500
C64 C65 1.423(3)
C64 H64 0.9500
C65 C66 1.363(2)
C65 H65 0.9500
C66 H66 0.9500
C1S C2S 1.510(3)
C1S H1S1 0.9800
C1S H1S2 0.9800
C1S H1S3 0.9800
C2S C3S 1.523(3)
C2S H2S1 0.9900
C2S H2S2 0.9900
C3S C4S 1.522(3)
C3S H3S1 0.9900
C3S H3S2 0.9900
C4S C5S 1.505(3)
C4S H4S1 0.9900
C4S H4S2 0.9900
C5S H5S1 0.9800
C5S H5S2 0.9800
C5S H5S3 0.9800

loop_
_cod_related_entry_id
_cod_related_entry_database
_cod_related_entry_code
1 ChemSpider 30659883
